data_7215986
loop_
_publ_author_name
'Ahipa, T. N.'
'Kumar, Vijith'
'Shankar Rao, D. S.'
'Prasad, Subbarao Krishna'
'Adhikari, Airody Vasudeva'

_publ_section_title
;
 New 4-(2-(4-alkoxyphenyl)-6-methoxypyridin-4-yl)benzonitriles: synthesis,
 liquid crystalline behavior and photo physical properties
;
_journal_issue 25
_journal_name_full CrystEngComm
_journal_page_first 5573
_journal_paper_doi 10.1039/c4ce00128a
_journal_volume 16
_journal_year 2014
_chemical_compound_source 'see text'
_chemical_formula_moiety 'C27 H30 N2 O2'
_chemical_formula_sum 'C27 H30 N2 O2'
_chemical_formula_weight 414.53
_chemical_name_systematic ?
_space_group_IT_number 2
_symmetry_cell_setting triclinic
_symmetry_Int_Tables_number 2
_symmetry_space_group_name_Hall '-P 1'
_symmetry_space_group_name_H-M 'P -1'
_atom_sites_solution_hydrogens geom
_atom_sites_solution_primary direct
_atom_sites_solution_secondary difmap
_cell_angle_alpha 86.933(2)
_cell_angle_beta 84.680(3)
_cell_angle_gamma 81.508(3)
_cell_formula_units_Z 2
_cell_length_a 8.1481(3)
_cell_length_b 10.7263(3)
_cell_length_c 13.4085(4)
_cell_measurement_reflns_used 7945
_cell_measurement_temperature 120
_cell_measurement_theta_max 27.4241
_cell_measurement_theta_min 2.4005
_cell_volume 1153.10(6)
_computing_cell_refinement
;
CrysAlisPro, Agilent Technologies,
Version 1.171.36.20 (release 27-06-2012 CrysAlis171 .NET)
(compiled Jul 11 2012,15:38:31)
;
_computing_data_collection
;
CrysAlisPro, Agilent Technologies,
Version 1.171.36.20 (release 27-06-2012 CrysAlis171 .NET)
(compiled Jul 11 2012,15:38:31)
;
_computing_data_reduction
;
CrysAlisPro, Agilent Technologies,
Version 1.171.36.20 (release 27-06-2012 CrysAlis171 .NET)
(compiled Jul 11 2012,15:38:31)
;
_computing_publication_material 'PLATON (Spek, 2003)'
_computing_structure_refinement 'SHELXL-97 (Sheldrick, 1997)'
_computing_structure_solution 'SHELXS-97 (Sheldrick, 1997)'
_diffrn_ambient_temperature 120
_diffrn_detector_area_resol_mean 16.0839
_diffrn_measured_fraction_theta_full 1.000
_diffrn_measured_fraction_theta_max 1.000
_diffrn_measurement_device_type 'Xcalibur, Eos, Nova'
_diffrn_measurement_method '\w scans'
_diffrn_radiation_monochromator mirror
_diffrn_radiation_probe x-ray
_diffrn_radiation_source 'Mova (Mo) X-ray Source'
_diffrn_radiation_type MoK\a
_diffrn_radiation_wavelength 0.71073
_diffrn_reflns_av_R_equivalents 0.0325
_diffrn_reflns_av_sigmaI/netI 0.0233
_diffrn_reflns_limit_h_max 10
_diffrn_reflns_limit_h_min -10
_diffrn_reflns_limit_k_max 13
_diffrn_reflns_limit_k_min -13
_diffrn_reflns_limit_l_max 16
_diffrn_reflns_limit_l_min -16
_diffrn_reflns_number 23543
_diffrn_reflns_reduction_process
;
;
_diffrn_reflns_theta_full 26.00
_diffrn_reflns_theta_max 26.00
_diffrn_reflns_theta_min 2.41
_exptl_absorpt_coefficient_mu 0.075
_exptl_absorpt_correction_T_max 1.00000
_exptl_absorpt_correction_T_min 0.71703
_exptl_absorpt_correction_type multi-scan
_exptl_absorpt_process_details
;
CrysAlisPro, Agilent Technologies,
Version 1.171.36.20 (release 27-06-2012 CrysAlis171 .NET)
(compiled Jul 11 2012,15:38:31)
Empirical absorption correction using spherical harmonics,
implemented in SCALE3 ABSPACK scaling algorithm.
;
_exptl_crystal_colour colourless
_exptl_crystal_density_diffrn 1.194
_exptl_crystal_density_method 'Not Measured'
_exptl_crystal_description block
_exptl_crystal_F_000 444
_exptl_crystal_size_max 0.330
_exptl_crystal_size_mid 0.220
_exptl_crystal_size_min 0.180
_refine_diff_density_max 0.207
_refine_diff_density_min -0.188
_refine_diff_density_rms 0.037
_refine_ls_extinction_method none
_refine_ls_goodness_of_fit_ref 1.059
_refine_ls_hydrogen_treatment constr
_refine_ls_matrix_type full
_refine_ls_number_parameters 282
_refine_ls_number_reflns 4529
_refine_ls_number_restraints 0
_refine_ls_restrained_S_all 1.059
_refine_ls_R_factor_all 0.0523
_refine_ls_R_factor_gt 0.0416
_refine_ls_shift/su_max 0.000
_refine_ls_shift/su_mean 0.000
_refine_ls_structure_factor_coef Fsqd
_refine_ls_weighting_details 'calc w=1/[\s^2^(Fo^2^)+(0.0472P)^2^+0.2538P] where P=(Fo^2^+2Fc^2^)/3'
_refine_ls_weighting_scheme calc
_refine_ls_wR_factor_gt 0.1026
_refine_ls_wR_factor_ref 0.1094
_reflns_number_gt 3711
_reflns_number_total 4529
_reflns_threshold_expression I>2\s(I)
_cod_data_source_file c4ce00128a2.cif
_cod_data_source_block red
_cod_depositor_comments 'Adding full bibliography for 7215986--7215987.cif.'
_cod_original_cell_volume 1153.11(6)
_cod_database_code 7215986

loop_
_symmetry_equiv_pos_site_id
_symmetry_equiv_pos_as_xyz
1 x,y,z
2 -x,-y,-z

loop_
_atom_site_aniso_label
_atom_site_aniso_U_11
_atom_site_aniso_U_22
_atom_site_aniso_U_33
_atom_site_aniso_U_23
_atom_site_aniso_U_13
_atom_site_aniso_U_12
O1 0.0298(5) 0.0307(5) 0.0462(6) 0.0051(4) -0.0160(4) -0.0020(4)
O2 0.0396(6) 0.0271(5) 0.0643(7) 0.0029(5) -0.0240(5) -0.0044(4)
N1 0.0473(8) 0.0342(7) 0.0645(9) -0.0015(6) -0.0270(7) -0.0029(6)
N2 0.0307(6) 0.0297(6) 0.0356(6) 0.0023(5) -0.0084(5) -0.0019(5)
C1 0.0373(8) 0.0296(7) 0.0429(8) 0.0018(6) -0.0135(6) -0.0010(6)
C2 0.0334(7) 0.0332(7) 0.0309(7) 0.0056(5) -0.0114(5) -0.0048(6)
C3 0.0372(7) 0.0346(7) 0.0291(7) -0.0010(6) -0.0090(6) -0.0018(6)
C4 0.0309(7) 0.0350(7) 0.0312(7) 0.0011(5) -0.0075(5) 0.0001(5)
C5 0.0312(7) 0.0304(7) 0.0295(6) 0.0055(5) -0.0094(5) -0.0024(5)
C6 0.0360(7) 0.0295(7) 0.0363(7) -0.0002(6) -0.0095(6) -0.0013(5)
C7 0.0295(7) 0.0315(7) 0.0387(7) 0.0028(6) -0.0073(6) -0.0009(5)
C8 0.0309(7) 0.0332(7) 0.0304(7) 0.0013(5) -0.0075(5) -0.0030(5)
C9 0.0315(7) 0.0289(7) 0.0322(7) 0.0005(5) -0.0083(5) -0.0013(5)
C10 0.0287(7) 0.0301(7) 0.0296(6) 0.0007(5) -0.0054(5) -0.0020(5)
C11 0.0341(7) 0.0282(7) 0.0410(8) 0.0021(6) -0.0089(6) -0.0026(5)
C12 0.0330(7) 0.0323(7) 0.0418(8) 0.0041(6) -0.0143(6) 0.0000(6)
C13 0.0407(8) 0.0338(8) 0.0607(10) 0.0025(7) -0.0226(7) -0.0074(6)
C14 0.0274(6) 0.0288(7) 0.0281(6) 0.0004(5) -0.0061(5) -0.0016(5)
C15 0.0257(6) 0.0315(7) 0.0322(7) -0.0012(5) -0.0069(5) -0.0035(5)
C16 0.0300(7) 0.0270(7) 0.0341(7) 0.0008(5) -0.0058(5) -0.0036(5)
C17 0.0275(6) 0.0307(7) 0.0301(7) 0.0012(5) -0.0071(5) 0.0014(5)
C18 0.0293(7) 0.0326(7) 0.0363(7) 0.0014(6) -0.0114(5) -0.0052(5)
C19 0.0331(7) 0.0274(7) 0.0354(7) 0.0029(5) -0.0093(6) -0.0053(5)
C20 0.0262(7) 0.0357(7) 0.0361(7) 0.0010(6) -0.0095(5) -0.0024(5)
C21 0.0321(7) 0.0320(7) 0.0391(7) -0.0002(6) -0.0103(6) 0.0010(6)
C22 0.0293(7) 0.0341(7) 0.0349(7) 0.0009(6) -0.0069(6) -0.0015(5)
C23 0.0332(7) 0.0338(8) 0.0419(8) -0.0020(6) -0.0124(6) 0.0019(6)
C24 0.0292(7) 0.0333(7) 0.0385(7) -0.0012(6) -0.0080(6) -0.0006(5)
C25 0.0303(7) 0.0328(7) 0.0411(8) -0.0030(6) -0.0111(6) 0.0005(6)
C26 0.0319(7) 0.0402(8) 0.0496(9) -0.0022(7) -0.0151(6) -0.0005(6)
C27 0.0455(9) 0.0509(10) 0.0729(12) -0.0013(9) -0.0294(9) 0.0068(7)

loop_
_atom_site_label
_atom_site_type_symbol
_atom_site_thermal_displace_type
_atom_site_fract_x
_atom_site_fract_y
_atom_site_fract_z
_atom_site_occupancy
_atom_site_U_iso_or_equiv
_atom_site_calc_flag
_atom_site_refinement_flags
O1 O Uani 0.51150(11) -0.11040(8) 0.87315(7) 1.000 0.0352(3) . .
O2 O Uani -0.05325(12) 0.57307(9) 0.64981(8) 1.000 0.0427(3) . .
N1 N Uani -0.83716(16) 0.10930(11) 0.35500(10) 1.000 0.0476(5) . .
N2 N Uani 0.05253(13) 0.36539(10) 0.68883(8) 1.000 0.0320(3) . .
C1 C Uani -0.72975(17) 0.14047(13) 0.39276(11) 1.000 0.0365(4) . .
C2 C Uani -0.59582(16) 0.17855(12) 0.44126(10) 1.000 0.0322(4) . .
C3 C Uani -0.43568(16) 0.11166(13) 0.42748(10) 1.000 0.0336(4) . .
C4 C Uani -0.30814(16) 0.14818(13) 0.47549(10) 1.000 0.0326(4) . .
C5 C Uani -0.33812(16) 0.25042(12) 0.53779(9) 1.000 0.0304(4) . .
C6 C Uani -0.49922(17) 0.31652(13) 0.55050(10) 1.000 0.0339(4) . .
C7 C Uani -0.62779(16) 0.28057(13) 0.50340(10) 1.000 0.0335(4) . .
C8 C Uani -0.20161(16) 0.28964(12) 0.58982(10) 1.000 0.0315(4) . .
C9 C Uani -0.08318(16) 0.20049(13) 0.63345(9) 1.000 0.0309(4) . .
C10 C Uani 0.03935(15) 0.24109(12) 0.68391(9) 1.000 0.0296(4) . .
C11 C Uani -0.06022(17) 0.44772(12) 0.64650(10) 1.000 0.0344(4) . .
C12 C Uani -0.19089(17) 0.41572(13) 0.59747(10) 1.000 0.0357(4) . .
C13 C Uani 0.08402(18) 0.60858(14) 0.69579(12) 1.000 0.0439(5) . .
C14 C Uani 0.16360(15) 0.15088(12) 0.73553(9) 1.000 0.0282(4) . .
C15 C Uani 0.14141(15) 0.02484(12) 0.75632(9) 1.000 0.0296(4) . .
C16 C Uani 0.25875(15) -0.05857(12) 0.80260(10) 1.000 0.0303(4) . .
C17 C Uani 0.40333(15) -0.01903(12) 0.82970(9) 1.000 0.0298(4) . .
C18 C Uani 0.42712(16) 0.10598(12) 0.81145(10) 1.000 0.0322(4) . .
C19 C Uani 0.30745(16) 0.18931(12) 0.76522(10) 1.000 0.0316(4) . .
C20 C Uani 0.66654(15) -0.07903(13) 0.90053(10) 1.000 0.0325(4) . .
C21 C Uani 0.76272(16) -0.20112(13) 0.93786(11) 1.000 0.0346(4) . .
C22 C Uani 0.92367(16) -0.18412(13) 0.98141(10) 1.000 0.0329(4) . .
C23 C Uani 1.01839(17) -0.30944(13) 1.01616(11) 1.000 0.0364(4) . .
C24 C Uani 1.17982(16) -0.30009(13) 1.06214(10) 1.000 0.0338(4) . .
C25 C Uani 1.26652(16) -0.42902(13) 1.09646(11) 1.000 0.0347(4) . .
C26 C Uani 1.42298(17) -0.42438(14) 1.14951(12) 1.000 0.0403(5) . .
C27 C Uani 1.4986(2) -0.55487(16) 1.18784(14) 1.000 0.0563(6) . .
H3 H Uiso -0.41420 0.04150 0.38550 1.000 0.0400 calc R
H4 H Uiso -0.19890 0.10300 0.46580 1.000 0.0390 calc R
H6 H Uiso -0.52080 0.38710 0.59210 1.000 0.0410 calc R
H7 H Uiso -0.73730 0.32530 0.51350 1.000 0.0400 calc R
H9 H Uiso -0.08660 0.11290 0.62860 1.000 0.0370 calc R
H12 H Uiso -0.27030 0.47910 0.57010 1.000 0.0430 calc R
H13A H Uiso 0.18870 0.57480 0.65830 1.000 0.0660 calc R
H13B H Uiso 0.08320 0.57450 0.76510 1.000 0.0660 calc R
H13C H Uiso 0.07400 0.70080 0.69540 1.000 0.0660 calc R
H15 H Uiso 0.04370 -0.00370 0.73820 1.000 0.0350 calc R
H16 H Uiso 0.24100 -0.14360 0.81610 1.000 0.0360 calc R
H18 H Uiso 0.52440 0.13430 0.83040 1.000 0.0390 calc R
H19 H Uiso 0.32400 0.27490 0.75350 1.000 0.0380 calc R
H20A H Uiso 0.64640 -0.01680 0.95380 1.000 0.0390 calc R
H20B H Uiso 0.72900 -0.04290 0.84180 1.000 0.0390 calc R
H21A H Uiso 0.78950 -0.25890 0.88160 1.000 0.0410 calc R
H21B H Uiso 0.69120 -0.24130 0.99000 1.000 0.0410 calc R
H22A H Uiso 0.99510 -0.14280 0.92990 1.000 0.0390 calc R
H22B H Uiso 0.89740 -0.12820 1.03890 1.000 0.0390 calc R
H23A H Uiso 1.04430 -0.36440 0.95810 1.000 0.0440 calc R
H23B H Uiso 0.94480 -0.35090 1.06620 1.000 0.0440 calc R
H24A H Uiso 1.15530 -0.24510 1.12020 1.000 0.0400 calc R
H24B H Uiso 1.25560 -0.26070 1.01210 1.000 0.0400 calc R
H25A H Uiso 1.18700 -0.47060 1.14240 1.000 0.0420 calc R
H25B H Uiso 1.29680 -0.48170 1.03730 1.000 0.0420 calc R
H26A H Uiso 1.39500 -0.36810 1.20670 1.000 0.0480 calc R
H26B H Uiso 1.50630 -0.38840 1.10240 1.000 0.0480 calc R
H27A H Uiso 1.52800 -0.61050 1.13130 1.000 0.0840 calc R
H27B H Uiso 1.41750 -0.58990 1.23580 1.000 0.0840 calc R
H27C H Uiso 1.59890 -0.54790 1.22100 1.000 0.0840 calc R

loop_
_atom_type_symbol
_atom_type_description
_atom_type_scat_dispersion_real
_atom_type_scat_dispersion_imag
_atom_type_scat_source
O O 0.0106 0.0060 'International Tables Vol C Tables 4.2.6.8 and 6.1.1.4'
N N 0.0061 0.0033 'International Tables Vol C Tables 4.2.6.8 and 6.1.1.4'
H H 0.0000 0.0000 'International Tables Vol C Tables 4.2.6.8 and 6.1.1.4'
C C 0.0033 0.0016 'International Tables Vol C Tables 4.2.6.8 and 6.1.1.4'

loop_
_geom_angle_atom_site_label_1
_geom_angle_atom_site_label_2
_geom_angle_atom_site_label_3
_geom_angle
_geom_angle_publ_flag
C17 O1 C20 118.94(10) yes
C11 O2 C13 116.93(11) yes
C10 N2 C11 117.35(11) yes
N1 C1 C2 179.23(16) yes
C1 C2 C3 120.04(12) no
C1 C2 C7 119.65(12) no
C3 C2 C7 120.30(12) no
C2 C3 C4 119.56(12) no
C3 C4 C5 120.82(12) no
C4 C5 C6 118.83(12) no
C4 C5 C8 120.99(12) no
C6 C5 C8 120.18(11) no
C5 C6 C7 120.89(12) no
C2 C7 C6 119.59(12) no
C5 C8 C9 121.30(12) no
C5 C8 C12 120.29(12) no
C9 C8 C12 118.40(12) no
C8 C9 C10 119.50(12) no
N2 C10 C9 121.94(12) yes
N2 C10 C14 116.23(11) yes
C9 C10 C14 121.83(12) no
O2 C11 N2 119.70(12) yes
O2 C11 C12 115.71(12) yes
N2 C11 C12 124.59(12) yes
C8 C12 C11 118.15(12) no
C10 C14 C15 121.64(11) no
C10 C14 C19 120.87(11) no
C15 C14 C19 117.49(11) no
C14 C15 C16 121.18(12) no
C15 C16 C17 120.45(12) no
O1 C17 C16 115.13(11) yes
O1 C17 C18 125.34(11) yes
C16 C17 C18 119.52(12) no
C17 C18 C19 119.46(12) no
C14 C19 C18 121.87(12) no
O1 C20 C21 105.94(10) yes
C20 C21 C22 113.49(11) no
C21 C22 C23 111.82(11) no
C22 C23 C24 114.97(11) no
C23 C24 C25 111.99(11) no
C24 C25 C26 114.21(11) no
C25 C26 C27 112.01(12) no
C2 C3 H3 120.00 no
C4 C3 H3 120.00 no
C3 C4 H4 120.00 no
C5 C4 H4 120.00 no
C5 C6 H6 120.00 no
C7 C6 H6 120.00 no
C2 C7 H7 120.00 no
C6 C7 H7 120.00 no
C8 C9 H9 120.00 no
C10 C9 H9 120.00 no
C8 C12 H12 121.00 no
C11 C12 H12 121.00 no
O2 C13 H13A 109.00 no
O2 C13 H13B 109.00 no
O2 C13 H13C 109.00 no
H13A C13 H13B 109.00 no
H13A C13 H13C 109.00 no
H13B C13 H13C 109.00 no
C14 C15 H15 119.00 no
C16 C15 H15 119.00 no
C15 C16 H16 120.00 no
C17 C16 H16 120.00 no
C17 C18 H18 120.00 no
C19 C18 H18 120.00 no
C14 C19 H19 119.00 no
C18 C19 H19 119.00 no
O1 C20 H20A 111.00 no
O1 C20 H20B 111.00 no
C21 C20 H20A 111.00 no
C21 C20 H20B 111.00 no
H20A C20 H20B 109.00 no
C20 C21 H21A 109.00 no
C20 C21 H21B 109.00 no
C22 C21 H21A 109.00 no
C22 C21 H21B 109.00 no
H21A C21 H21B 108.00 no
C21 C22 H22A 109.00 no
C21 C22 H22B 109.00 no
C23 C22 H22A 109.00 no
C23 C22 H22B 109.00 no
H22A C22 H22B 108.00 no
C22 C23 H23A 109.00 no
C22 C23 H23B 109.00 no
C24 C23 H23A 109.00 no
C24 C23 H23B 109.00 no
H23A C23 H23B 107.00 no
C23 C24 H24A 109.00 no
C23 C24 H24B 109.00 no
C25 C24 H24A 109.00 no
C25 C24 H24B 109.00 no
H24A C24 H24B 108.00 no
C24 C25 H25A 109.00 no
C24 C25 H25B 109.00 no
C26 C25 H25A 109.00 no
C26 C25 H25B 109.00 no
H25A C25 H25B 108.00 no
C25 C26 H26A 109.00 no
C25 C26 H26B 109.00 no
C27 C26 H26A 109.00 no
C27 C26 H26B 109.00 no
H26A C26 H26B 108.00 no
C26 C27 H27A 109.00 no
C26 C27 H27B 109.00 no
C26 C27 H27C 109.00 no
H27A C27 H27B 110.00 no
H27A C27 H27C 109.00 no
H27B C27 H27C 109.00 no

loop_
_geom_bond_atom_site_label_1
_geom_bond_atom_site_label_2
_geom_bond_distance
_geom_bond_publ_flag
O1 C17 1.3623(15) yes
O1 C20 1.4383(16) yes
O2 C11 1.3574(16) yes
O2 C13 1.4335(18) yes
N1 C1 1.1493(19) yes
N2 C10 1.3589(17) yes
N2 C11 1.3227(17) yes
C1 C2 1.4396(19) no
C2 C3 1.3945(19) no
C2 C7 1.3902(19) no
C3 C4 1.3853(19) no
C4 C5 1.3933(18) no
C5 C6 1.3969(19) no
C5 C8 1.4881(18) no
C6 C7 1.3831(19) no
C8 C9 1.4001(19) no
C8 C12 1.3778(19) no
C9 C10 1.3890(18) no
C10 C14 1.4864(18) no
C11 C12 1.395(2) no
C14 C15 1.4002(18) no
C14 C19 1.3961(18) no
C15 C16 1.3775(18) no
C16 C17 1.3940(18) no
C17 C18 1.3886(18) no
C18 C19 1.3890(18) no
C20 C21 1.5097(19) no
C21 C22 1.5225(19) no
C22 C23 1.521(2) no
C23 C24 1.5219(19) no
C24 C25 1.5255(19) no
C25 C26 1.525(2) no
C26 C27 1.526(2) no
C3 H3 0.9500 no
C4 H4 0.9500 no
C6 H6 0.9500 no
C7 H7 0.9500 no
C9 H9 0.9500 no
C12 H12 0.9500 no
C13 H13A 0.9800 no
C13 H13B 0.9800 no
C13 H13C 0.9800 no
C15 H15 0.9500 no
C16 H16 0.9500 no
C18 H18 0.9500 no
C19 H19 0.9500 no
C20 H20A 0.9900 no
C20 H20B 0.9900 no
C21 H21A 0.9900 no
C21 H21B 0.9900 no
C22 H22A 0.9900 no
C22 H22B 0.9900 no
C23 H23A 0.9900 no
C23 H23B 0.9900 no
C24 H24A 0.9900 no
C24 H24B 0.9900 no
C25 H25A 0.9900 no
C25 H25B 0.9900 no
C26 H26A 0.9900 no
C26 H26B 0.9900 no
C27 H27A 0.9800 no
C27 H27B 0.9800 no
C27 H27C 0.9800 no

loop_
_geom_contact_atom_site_label_1
_geom_contact_atom_site_label_2
_geom_contact_distance
_geom_contact_site_symmetry_2
_geom_contact_publ_flag
O2 C1 3.3598(17) 2_466 no
O1 H20A 2.8600 2_657 no
N1 H9 2.5400 2_456 no
N1 H13C 2.7000 2_466 no
N1 H15 2.6000 2_456 no
N1 H20B 2.8000 2_556 no
N2 H7 2.7900 1_655 no
N2 H13A 2.6500 . no
N2 H13B 2.5700 . no
N2 H19 2.4900 . no
C1 O2 3.3598(17) 2_466 no
C1 C4 3.469(2) 2_456 no
C2 C3 3.4807(19) 2_456 no
C3 C2 3.4807(19) 2_456 no
C3 C3 3.2379(19) 2_456 no
C3 C15 3.4957(18) 2_556 no
C3 C16 3.3228(19) 2_556 no
C4 C1 3.469(2) 2_456 no
C6 C19 3.4649(19) 1_455 no
C7 C10 3.5222(18) 1_455 no
C10 C7 3.5222(18) 1_655 no
C15 C3 3.4957(18) 2_556 no
C16 C3 3.3228(19) 2_556 no
C19 C6 3.4649(19) 1_655 no
C4 H9 2.8300 . no
C6 H19 3.0000 1_455 no
C6 H12 2.7700 . no
C7 H12 2.7500 2_466 no
C9 H15 2.6700 . no
C9 H4 2.8200 . no
C10 H24A 2.9400 2_657 no
C10 H7 2.9700 1_655 no
C11 H25A 2.9300 2_657 no
C12 H26A 3.0400 2_657 no
C12 H7 3.0800 2_466 no
C12 H6 2.7600 . no
C13 H27C 2.8800 2_757 no
C14 H3 3.0900 2_556 no
C14 H22B 3.0200 2_657 no
C15 H9 2.6800 . no
C15 H3 2.8200 2_556 no
C15 H22B 2.9900 2_657 no
C16 H22A 2.8400 1_455 no
C16 H22B 3.0600 2_657 no
C16 H3 2.7300 2_556 no
C17 H3 2.9000 2_556 no
C17 H20A 2.9300 2_657 no
C18 H20A 2.8700 . no
C18 H20B 2.7800 . no
C19 H22B 3.0700 2_657 no
C20 H18 2.5800 . no
H3 C14 3.0900 2_556 no
H3 C15 2.8200 2_556 no
H3 C16 2.7300 2_556 no
H3 C17 2.9000 2_556 no
H4 C9 2.8200 . no
H4 H9 2.4600 . no
H6 C12 2.7600 . no
H6 H12 2.3800 . no
H7 N2 2.7900 1_455 no
H7 C10 2.9700 1_455 no
H7 C12 3.0800 2_466 no
H7 H12 2.3300 2_466 no
H9 C4 2.8300 . no
H9 C15 2.6800 . no
H9 H4 2.4600 . no
H9 H15 2.1300 . no
H9 N1 2.5400 2_456 no
H12 C6 2.7700 . no
H12 H6 2.3800 . no
H12 C7 2.7500 2_466 no
H12 H7 2.3300 2_466 no
H13A N2 2.6500 . no
H13A H27C 2.4500 2_757 no
H13B N2 2.5700 . no
H13B H27C 2.5900 2_757 no
H13C N1 2.7000 2_466 no
H15 C9 2.6700 . no
H15 H9 2.1300 . no
H15 N1 2.6000 2_456 no
H16 H22A 2.4000 1_455 no
H18 C20 2.5800 . no
H18 H20A 2.4300 . no
H18 H20B 2.3400 . no
H19 N2 2.4900 . no
H19 C6 3.0000 1_655 no
H20A C18 2.8700 . no
H20A H18 2.4300 . no
H20A H22B 2.5500 . no
H20A O1 2.8600 2_657 no
H20A C17 2.9300 2_657 no
H20A H20A 2.5700 2_657 no
H20B C18 2.7800 . no
H20B H18 2.3400 . no
H20B N1 2.8000 2_556 no
H21A H23A 2.4900 . no
H21B H23B 2.5000 . no
H22A C16 2.8400 1_655 no
H22A H16 2.4000 1_655 no
H22B H20A 2.5500 . no
H22B H24A 2.5800 . no
H22B C14 3.0200 2_657 no
H22B C15 2.9900 2_657 no
H22B C16 3.0600 2_657 no
H22B C19 3.0700 2_657 no
H23A H21A 2.4900 . no
H23A H25B 2.5400 . no
H23B H21B 2.5000 . no
H23B H25A 2.4600 . no
H24A H22B 2.5800 . no
H24A H26A 2.5300 . no
H24A C10 2.9400 2_657 no
H25A H23B 2.4600 . no
H25A H27B 2.5100 . no
H25A C11 2.9300 2_657 no
H25B H23A 2.5400 . no
H25B H27A 2.5600 . no
H26A H24A 2.5300 . no
H26A C12 3.0400 2_657 no
H27A H25B 2.5600 . no
H27B H25A 2.5100 . no
H27C C13 2.8800 2_757 no
H27C H13A 2.4500 2_757 no
H27C H13B 2.5900 2_757 no

loop_
_geom_hbond_atom_site_label_D
_geom_hbond_atom_site_label_H
_geom_hbond_atom_site_label_A
_geom_hbond_distance_DH
_geom_hbond_distance_HA
_geom_hbond_distance_DA
_geom_hbond_angle_DHA
_geom_hbond_site_symmetry_A
_geom_hbond_publ_flag
C9 H9 N1 0.9500 2.5400 3.4714(18) 165.00 2_456 yes
C15 H15 N1 0.9500 2.6000 3.5233(18) 163.00 2_456 yes
C19 H19 N2 0.9500 2.4900 2.8213(17) 100.00 . yes

loop_
_geom_torsion_atom_site_label_1
_geom_torsion_atom_site_label_2
_geom_torsion_atom_site_label_3
_geom_torsion_atom_site_label_4
_geom_torsion
_geom_torsion_publ_flag
C17 O1 C20 C21 -175.29(11) no
C20 O1 C17 C16 177.97(11) no
C20 O1 C17 C18 -2.02(18) no
C13 O2 C11 N2 3.06(18) no
C13 O2 C11 C12 -177.29(12) no
C10 N2 C11 C12 0.0(2) no
C11 N2 C10 C9 2.38(18) no
C10 N2 C11 O2 179.62(11) no
C11 N2 C10 C14 -177.67(11) no
C7 C2 C3 C4 -0.5(2) no
C3 C2 C7 C6 0.9(2) no
C1 C2 C3 C4 -179.21(13) no
C1 C2 C7 C6 179.56(13) no
C2 C3 C4 C5 0.4(2) no
C3 C4 C5 C8 179.76(12) no
C3 C4 C5 C6 -0.5(2) no
C4 C5 C8 C12 139.79(14) no
C6 C5 C8 C9 139.00(13) no
C4 C5 C8 C9 -41.29(19) no
C4 C5 C6 C7 0.9(2) no
C8 C5 C6 C7 -179.41(12) no
C6 C5 C8 C12 -39.92(18) no
C5 C6 C7 C2 -1.1(2) no
C5 C8 C12 C11 -179.69(12) no
C5 C8 C9 C10 -178.09(12) no
C12 C8 C9 C10 0.85(19) no
C9 C8 C12 C11 1.36(19) no
C8 C9 C10 C14 177.22(12) no
C8 C9 C10 N2 -2.83(19) no
N2 C10 C14 C15 164.86(11) no
N2 C10 C14 C19 -15.10(17) no
C9 C10 C14 C15 -15.19(18) no
C9 C10 C14 C19 164.86(12) no
N2 C11 C12 C8 -1.9(2) no
O2 C11 C12 C8 178.49(12) no
C15 C14 C19 C18 1.58(19) no
C10 C14 C15 C16 178.83(12) no
C10 C14 C19 C18 -178.47(12) no
C19 C14 C15 C16 -1.22(18) no
C14 C15 C16 C17 -0.15(19) no
C15 C16 C17 C18 1.22(19) no
C15 C16 C17 O1 -178.78(11) no
C16 C17 C18 C19 -0.87(19) no
O1 C17 C18 C19 179.13(12) no
C17 C18 C19 C14 -0.6(2) no
O1 C20 C21 C22 -173.58(11) no
C20 C21 C22 C23 -178.84(11) no
C21 C22 C23 C24 -179.14(11) no
C22 C23 C24 C25 179.22(12) no
C23 C24 C25 C26 -176.10(12) no
C24 C25 C26 C27 176.50(13) no
